data_7135817
loop_
_publ_author_name
'Goswami, Santu'
'Sarkar, Subham'
'Chakraborty, Akash'
'Mandal, Chhotan'
'Panda, Sourav'
'Mallick, Dibyendu'
'Mukherjee, Debabrata'

_publ_section_title
;
 N-Heterocyclic Olefin-Based Dianionic [OArCH2NHOArO]2- and Neutral
 [MeOArCH2NHOArOMe] O,C,O&#x2019;-Pincer Ligands.
;
_journal_name_full 'Chemical Communications'
_journal_paper_doi 10.1039/D6CC02436J
_journal_year 2026
_chemical_formula_moiety 'C35 H52 Al Br N2 O2, 1[C4H8O], 1[C4H8O]'
_chemical_formula_sum 'C43 H68 Al Br N2 O4'
_chemical_formula_weight 783.88
_space_group_crystal_system triclinic
_space_group_IT_number 2
_space_group_name_Hall '-P 1'
_space_group_name_H-M_alt 'P -1'
_atom_sites_solution_hydrogens geom
_audit_creation_date 2026-03-26
_audit_creation_method
;
Olex2 1.5
(compiled 2025.07.13 svn.rb7424aed for OlexSys, GUI svn.r7314)
;
_audit_update_record
;
2026-03-27 deposited with the CCDC.	2026-05-19 downloaded from the CCDC.
;
_cell_angle_alpha 76.5860(10)
_cell_angle_beta 87.7380(10)
_cell_angle_gamma 71.836(2)
_cell_formula_units_Z 4
_cell_length_a 10.6048(2)
_cell_length_b 15.8261(3)
_cell_length_c 28.5773(4)
_cell_measurement_reflns_used 23897
_cell_measurement_temperature 101(1)
_cell_measurement_theta_max 67.2030
_cell_measurement_theta_min 3.0090
_cell_volume 4430.07(14)
_computing_cell_refinement 'CrysAlisPro 1.171.41.115a (Rigaku OD, 2021)'
_computing_data_collection 'CrysAlisPro 1.171.41.115a (Rigaku OD, 2021)'
_computing_data_reduction 'CrysAlisPro 1.171.41.115a (Rigaku OD, 2021)'
_computing_molecular_graphics 'Olex2 1.5 (Dolomanov et al., 2009)'
_computing_publication_material 'Olex2 1.5 (Dolomanov et al., 2009)'
_computing_structure_refinement 'SHELXL 2025/1 (Sheldrick, 2015)'
_computing_structure_solution 'SHELXT 2018/2 (Sheldrick, 2018)'
_diffrn_ambient_environment N~2~
_diffrn_ambient_temperature 101(1)
_diffrn_detector 'Hybrid Pixel Array Detector'
_diffrn_detector_area_resol_mean 10.0000
_diffrn_detector_type HyPix3000
_diffrn_measured_fraction_theta_full 0.996
_diffrn_measured_fraction_theta_max 0.992
_diffrn_measurement_details
;
List of Runs (angles in degrees, time in seconds):

  # Type    Start    End  Width  t~exp~   \w     \q     \k     \f   Frames
#--------------------------------------------------------------------------
  1  \w   -108.00 -27.00   0.50    3.95    --  -40.58 -34.00 -50.00  162
  2  \w    -39.00  27.00   0.50    3.95    --  -40.58  34.00 107.00  132
  3  \w     27.00 108.00   0.50    3.95    --   40.58  34.00 107.00  162
  4  \w   -150.00 -68.00   0.50   15.80    --  -82.50 -34.00 -50.00  164
  5  \w     83.00 164.00   0.50   15.80    --   96.35  34.00 107.00  162
  6  \w    -24.00  35.00   0.50    3.95    --  -40.58  12.00 -60.00  118
  7  \w    -43.00  26.00   0.50    3.95    --  -40.58  38.00-180.00  138
  8  \w    -31.00  30.00   0.50    3.95    --  -40.58  25.00 -90.00  122
  9  \w   -108.00 -17.00   0.50    3.95    --  -40.58 -64.00   0.00  182
 10  \w    -24.00  35.00   0.50    3.95    --  -40.58  12.00-150.00  118
 11  \w    -78.00   4.00   0.50    3.95    --  -40.58 104.00 -30.00  164
 12  \w    -26.00  39.00   0.50    3.95    --   40.58 -34.00 -50.00  130
 13  \w    -35.00  24.00   0.50    3.95    --   40.58 -12.00 -30.00  118
 14  \w      7.00  35.00   0.50    3.95    --   40.58  94.00  54.11   56
 15  \w     41.00 100.00   0.50    3.95    --   40.58-138.00-180.00  118
 16  \w    -20.00  73.00   0.50    3.95    --   40.58 -92.00-120.00  186
 17  \w     12.00  43.00   0.50    3.95    --   40.58  84.00 108.12   62
 18  \w    -35.00  24.00   0.50    3.95    --   40.58 -12.00  60.00  118
 19  \w    -27.00  64.00   0.50    3.95    --   40.58 -64.00-120.00  182
 20  \w     18.00  78.00   0.50    3.95    --   40.58-104.00 -60.00  120
 21  \w     11.00  43.00   0.50    3.95    --   40.58  86.00-107.21   64
 22  \w    -25.00  43.00   0.50    3.95    --   40.58 -38.00 150.00  136
 23  \w    -35.00  24.00   0.50    3.95    --   40.58 -12.00 -90.00  118
 24  \w    -84.00 -18.00   0.50   15.80    --  -82.50 117.00  90.00  132
 25  \w    -47.00 -15.00   0.50   15.80    --  -82.50  42.00 -90.00   64
 26  \w   -156.00 -83.00   0.50   15.80    --  -82.50 -96.00  90.00  146
 27  \w    -47.00 -15.00   0.50   15.80    --  -82.50  42.00   0.00   64
 28  \w    -47.00 -15.00   0.50   15.80    --  -82.50  42.00 -30.00   64
 29  \w    -47.00 -15.00   0.50   15.80    --  -82.50  42.00-150.00   64
 30  \w    105.00 170.00   0.50   15.80    --   96.35  96.00 -30.00  130
 31  \w     77.00 163.00   0.50   15.80    --   96.35  50.00  30.00  172
 32  \w     30.00  57.00   0.50   15.80    --   96.35 -50.00-150.00   54
 33  \w     33.00 110.00   0.50   15.80    --   96.35-117.00-120.00  154
 34  \w     83.00 164.00   0.50   15.80    --   96.35  33.00 -90.00  162
 35  \w     30.00  57.00   0.50   15.80    --   96.35 -50.00  90.00   54
 36  \w     33.00 110.00   0.50   15.80    --   96.35-117.00   0.00  154
 37  \w     77.00 163.00   0.50   15.80    --   96.35  50.00  60.00  172
 38  \w     77.00 163.00   0.50   15.80    --   96.35  50.00 -60.00  172
 39  \w     80.00 164.00   0.50   15.80    --   96.35  42.00 120.00  168
 40  \w     29.00  83.00   0.50   15.80    --   96.35 -68.00-180.00  108
 41  \w     81.00 165.00   0.50   15.80    --   96.35 145.00 -30.00  168
 42  \w     99.00 160.00   0.50   15.80    --   96.35 117.00 -60.00  122
 43  \w     44.00 127.00   0.50   15.80    --   96.35-145.00-180.00  166
 44  \w     81.00 165.00   0.50   15.80    --   96.35 145.00-150.00  168
 45  \w     29.00  72.00   0.50   15.80    --   96.35 -68.00 -90.00   86
 46  \w    114.00 159.00   0.50   15.80    --   96.35 145.00  60.00   90
 47  \w     23.00  92.00   0.50   15.80    --   96.35 -96.00   0.00  138
 48  \w     36.00  90.00   0.50   15.80    --   96.35-117.00 -90.00  108
 49  \w    101.00 136.00   0.50   15.80    --   96.35 117.00 -30.00   70
 50  \w    105.00 170.00   0.50   15.80    --   96.35  96.00 150.00  130
 51  \w     31.00  57.00   0.50   15.80    --   96.35 -50.00  60.00   52
 52  \w     49.00  82.00   0.50   15.80    --   96.35 -68.00  30.00   66
 53  \w     30.00  55.00   0.50   15.80    --   96.35 -50.00  30.00   50
 54  \w    101.00 157.00   0.50   15.80    --   96.35 117.00 120.00  112
 55  \w     36.00  85.00   0.50   15.80    --   96.35 -96.00-180.00   98
 56  \w     58.00 103.00   0.50   15.80    --   96.35 -77.00   0.00   90
 57  \w     34.00  64.00   0.50   15.80    --   96.35 -59.00-150.00   60
 58  \w     28.00  67.00   0.50   15.80    --   96.35 -59.00  30.00   78
 59  \w     36.00 106.00   0.50   15.80    --   96.35-117.00-180.00  140
 60  \w     84.00 164.00   0.50   15.80    --   96.35  33.00-180.00  160
 61  \w     78.00 104.00   0.50   15.80    --   96.35-117.00  60.00   52
 62  \w     34.00 110.00   0.50   15.80    --   96.35-117.00 -60.00  152
;
_diffrn_measurement_device 'four-circle diffractometer'
_diffrn_measurement_device_type 'XtaLAB Synergy, Dualflex, HyPix3000'
_diffrn_measurement_method '\w scans'
_diffrn_orient_matrix_type 'CrysAlisPro convention (1999,Acta A55,543-557)'
_diffrn_orient_matrix_UB_11 0.0286585000
_diffrn_orient_matrix_UB_12 -0.1032272000
_diffrn_orient_matrix_UB_13 0.0211442000
_diffrn_orient_matrix_UB_21 -0.1475723000
_diffrn_orient_matrix_UB_22 0.0164059000
_diffrn_orient_matrix_UB_23 0.0116667000
_diffrn_orient_matrix_UB_31 -0.0283898000
_diffrn_orient_matrix_UB_32 -0.0128202000
_diffrn_orient_matrix_UB_33 -0.0499213000
_diffrn_radiation_monochromator mirror
_diffrn_radiation_probe x-ray
_diffrn_radiation_type 'Cu K\a'
_diffrn_radiation_wavelength 1.54184
_diffrn_reflns_av_R_equivalents 0.0429
_diffrn_reflns_av_unetI/netI 0.0387
_diffrn_reflns_Laue_measured_fraction_full 0.996
_diffrn_reflns_Laue_measured_fraction_max 0.992
_diffrn_reflns_limit_h_max 12
_diffrn_reflns_limit_h_min -12
_diffrn_reflns_limit_k_max 19
_diffrn_reflns_limit_k_min -18
_diffrn_reflns_limit_l_max 27
_diffrn_reflns_limit_l_min -34
_diffrn_reflns_number 59330
_diffrn_reflns_point_group_measured_fraction_full 0.996
_diffrn_reflns_point_group_measured_fraction_max 0.992
_diffrn_reflns_theta_full 67.684
_diffrn_reflns_theta_max 68.150
_diffrn_reflns_theta_min 3.021
_diffrn_source 'micro-focus sealed X-ray tube'
_diffrn_source_type 'PhotonJet (Cu) X-ray Source'
_exptl_absorpt_coefficient_mu 1.760
_exptl_absorpt_correction_T_max 1.00000
_exptl_absorpt_correction_T_min 0.87923
_exptl_absorpt_correction_type multi-scan
_exptl_absorpt_process_details
;
CrysAlisPro 1.171.41.115a (Rigaku Oxford Diffraction, 2021)
Empirical absorption correction using spherical harmonics,
implemented in SCALE3 ABSPACK scaling algorithm.
;
_exptl_crystal_colour 'clear whiteish white'
_exptl_crystal_colour_lustre clear
_exptl_crystal_colour_modifier whiteish
_exptl_crystal_colour_primary white
_exptl_crystal_density_diffrn 1.175
_exptl_crystal_description block
_exptl_crystal_F_000 1680
_exptl_crystal_size_max 0.21
_exptl_crystal_size_mid 0.08
_exptl_crystal_size_min 0.05
_refine_diff_density_max 0.558
_refine_diff_density_min -0.424
_refine_diff_density_rms 0.087
_refine_ls_extinction_method none
_refine_ls_goodness_of_fit_ref 1.089
_refine_ls_hydrogen_treatment constr
_refine_ls_matrix_type full
_refine_ls_number_parameters 887
_refine_ls_number_reflns 16044
_refine_ls_number_restraints 266
_refine_ls_restrained_S_all 1.082
_refine_ls_R_factor_all 0.0917
_refine_ls_R_factor_gt 0.0831
_refine_ls_shift/su_max 0.000
_refine_ls_shift/su_mean 0.000
_refine_ls_structure_factor_coef Fsqd
_refine_ls_weighting_details 'w=1/[\s^2^(Fo^2^)+(0.1116P)^2^+9.4880P] where P=(Fo^2^+2Fc^2^)/3'
_refine_ls_weighting_scheme calc
_refine_ls_wR_factor_gt 0.2322
_refine_ls_wR_factor_ref 0.2376
_reflns_Friedel_coverage 0.000
_reflns_number_gt 13591
_reflns_number_total 16044
_reflns_threshold_expression 'I > 2\s(I)'
_cod_data_source_file d6cc02436j2.cif
_cod_data_source_block sg_484_31122025
_cod_original_cell_volume 4430.08(14)
_cod_database_code 7135817
_shelx_shelxl_version_number 2025/1
_chemical_oxdiff_formula 'C H N O Br Al'
_chemical_oxdiff_usercomment 100K
_shelx_space_group_comment
;
The symmetry employed for this shelxl refinement is uniquely defined
by the following loop, which should always be used as a source of
symmetry information in preference to the above space-group names.
They are only intended as comments.
;
_cell_oxdiff_angle_alpha 76.5858(13)
_cell_oxdiff_angle_beta 87.7379(13)
_cell_oxdiff_angle_gamma 71.8357(16)
_cell_oxdiff_length_a 10.60476(19)
_cell_oxdiff_length_b 15.8261(3)
_cell_oxdiff_length_c 28.5773(4)
_cell_oxdiff_measurement_reflns_used 23897
_cell_oxdiff_volume 4430.05(12)
_shelx_estimated_absorpt_t_max 0.917
_shelx_estimated_absorpt_t_min 0.709
_olex2_refinement_description
;
1. Fixed Uiso
 At 1.2 times of:
  All C(H) groups, All C(H,H) groups
 At 1.5 times of:
  All C(H,H,H) groups
2. Uiso/Uaniso restraints and constraints
C6 \\sim Br1 \\sim C2A \\sim Br2 \\sim Br4 \\sim C1A \\sim C5 \\sim Br3: within
2A with sigma of 0.01 and sigma for terminal atoms of 0.01 within 2A
C02I \\sim C02O \\sim C029 \\sim C0 \\sim C7 \\sim C02N \\sim C02H \\sim C02P
\\sim C02Q \\sim C02B \\sim C02F \\sim C02C \\sim C02G \\sim C02R \\sim C8
\\sim C02E: within 2A with sigma of 0.02 and sigma for terminal atoms of 0.04
within 2A
Uanis(C6) \\sim Ueq, Uanis(Br1) \\sim Ueq, Uanis(C2A) \\sim Ueq, Uanis(Br2)
\\sim Ueq, Uanis(Br4) \\sim Ueq, Uanis(C1A) \\sim Ueq, Uanis(C5) \\sim Ueq,
Uanis(Br3) \\sim Ueq: with sigma of 0.01 and sigma for terminal atoms of 0.02
3. Same fragment restrains
{Br4, C5} sigma for 1-2: 0.02, 1-3: 0.04
as in
{Br3, C1A}
{Br2, C6} sigma for 1-2: 0.01, 1-3: 0.02
as in
{Br1, C2A}
4. Others
 Sof(C0)=Sof(C02I)=Sof(H12)=Sof(HZ)=Sof(H14)=Sof(C02P)=Sof(H13)=Sof(H15)=
 Sof(H16)=Sof(C7)=Sof(H7A)=Sof(H7B)=Sof(H7C)=1-FVAR(1)
 Sof(C02H)=Sof(H9)=Sof(HT)=Sof(HU)=Sof(C02N)=Sof(H10)=Sof(HV)=Sof(HW)=
 Sof(C02O)=Sof(H11)=Sof(HX)=Sof(HY)=Sof(C029)=FVAR(1)
 Sof(C02C)=Sof(C02F)=Sof(H02S)=Sof(H02T)=Sof(H02U)=Sof(C02R)=Sof(H02V)=
 Sof(H02W)=Sof(H02X)=Sof(C8)=Sof(H8A)=Sof(H8B)=Sof(H8C)=1-FVAR(2)
 Sof(C02B)=Sof(C02E)=Sof(H02J)=Sof(H02K)=Sof(H02L)=Sof(C02G)=Sof(H02M)=
 Sof(H02N)=Sof(H02O)=Sof(C02Q)=Sof(H02P)=Sof(H02Q)=Sof(H02R)=FVAR(2)
 Sof(Br1)=Sof(C2A)=Sof(H2AA)=Sof(H2AB)=Sof(H2AC)=1-FVAR(3)
 Sof(Br2)=Sof(C6)=Sof(H6A)=Sof(H6B)=Sof(H6C)=FVAR(3)
 Sof(Br3)=Sof(C1A)=Sof(H1AA)=Sof(H1AB)=Sof(H1AC)=1-FVAR(4)
 Sof(Br4)=Sof(C5)=Sof(H5A)=Sof(H5B)=Sof(H5C)=FVAR(4)
5.a Secondary CH2 refined with riding coordinates:
 C1(H1A,H1B), C2(H2A,H2B), C4(H4A,H4B), C3(H3A,H3B)
5.b Aromatic/amide H refined with riding coordinates:
 C01A(H01A), C01B(H01B), C01D(H01D), C01H(H01H), C017(H017), C018(H018),
 C00R(H00R), C01I(H01), C01S(H4), C01U(H5), C012(H012), C013(H013)
5.c Idealised Me refined as rotating group:
 C01F(H01C,H01E,H01F), C01M(H01G,H01I,H01J), C01N(H01K,H01L,H01M), C01P(H01N,
 H01O,H01P), C01T(H01Q,H01R,H01S), C01V(H01T,H01U,H01V), C019(H01W,H01X,H01Y),
 C022(H02A,H02B,H02C), C024(H02D,H02E,H02F), C027(H02G,H02H,H02I), C02E(H02J,
 H02K,H02L), C02G(H02M,H02N,H02O), C02Q(H02P,H02Q,H02R), C02F(H02S,H02T,H02U),
 C02R(H02V,H02W,H02X), C8(H8A,H8B,H8C), C2A(H2AA,H2AB,H2AC), C6(H6A,H6B,H6C),
 C01G(H01Z,H,HA), C01O(H1,HB,HC), C01Q(H2,HD,HE), C01R(H3,HF,HG), C01X(H6,HH,
 HI), C02A(H02Y,HJ,HK), C021(H02Z,HL,HM), C023(H02,HN,HO), C025(H7,HP,HQ),
 C028(H8,HR,HS), C02H(H9,HT,HU), C02N(H10,HV,HW), C02O(H11,HX,HY), C02I(H12,HZ,
 H14), C02P(H13,H15,H16), C7(H7A,H7B,H7C), C1A(H1AA,H1AB,H1AC), C5(H5A,H5B,H5C)
;
_smtbx_masks_special_details
;
A solvent mask was calculated and 295 electrons were 
found in a volume of 1327\%A^3^ in 2 voids per unit cell. 
This is consistent with the presence of 
1[C4H8O], 1[C4H8O] per Asymmetric Unit 
which account for 320 electrons 
per unit cell.
;
_olex2_submission_special_instructions 'No special instructions were received'
_oxdiff_exptl_absorpt_empirical_details
;
Empirical correction (ABSPACK) includes:
- Absorption correction using spherical harmonics
- Frame scaling
;
_oxdiff_exptl_absorpt_empirical_full_max 1.406
_oxdiff_exptl_absorpt_empirical_full_min 0.760

loop_
_space_group_symop_operation_xyz
'x, y, z'
'-x, -y, -z'

loop_
_atom_site_label
_atom_site_type_symbol
_atom_site_fract_x
_atom_site_fract_y
_atom_site_fract_z
_atom_site_U_iso_or_equiv
_atom_site_adp_type
_atom_site_occupancy
_atom_site_site_symmetry_order
_atom_site_calc_flag
_atom_site_refinement_flags_posn
_atom_site_refinement_flags_adp
_atom_site_refinement_flags_occupancy
_atom_site_disorder_assembly
_atom_site_disorder_group
Al1 Al 0.15525(12) 0.43464(9) 0.64025(5) 0.0408(3) Uani 1 1 d . . . . .
O2 O 0.1781(3) 0.51779(19) 0.66702(11) 0.0418(7) Uani 1 1 d . . . . .
O1 O 0.3069(3) 0.36080(19) 0.62900(11) 0.0418(7) Uani 1 1 d . . . . .
N2 N 0.6230(4) 0.5428(3) 0.61071(14) 0.0436(8) Uani 1 1 d . . . . .
N1 N 0.5577(3) 0.4503(2) 0.66636(13) 0.0393(8) Uani 1 1 d . . . . .
C00J C 0.4210(4) 0.2934(3) 0.64644(15) 0.0369(9) Uani 1 1 d . . . . .
C00L C 0.5190(4) 0.5132(3) 0.62513(16) 0.0407(9) Uani 1 1 d . . . . .
C00M C 0.3779(5) 0.1983(3) 0.59061(17) 0.0453(10) Uani 1 1 d . . . . .
C00N C 0.5053(4) 0.3053(3) 0.67955(16) 0.0404(9) Uani 1 1 d . . . . .
C1 C 0.3860(5) 0.5466(3) 0.60103(18) 0.0445(10) Uani 1 1 d . . . . .
H1A H 0.350874 0.494531 0.604084 0.053 Uiso 1 1 calc R U . . .
H1B H 0.394181 0.571545 0.566320 0.053 Uiso 1 1 calc R U . . .
C00S C 0.1923(4) 0.6029(3) 0.65399(16) 0.0390(9) Uani 1 1 d . . . . .
C2 C 0.4781(4) 0.3945(3) 0.69474(16) 0.0390(9) Uani 1 1 d . . . . .
H2A H 0.382378 0.429143 0.689669 0.047 Uiso 1 1 calc R U . . .
H2B H 0.501129 0.381808 0.729448 0.047 Uiso 1 1 calc R U . . .
C00U C 0.1120(4) 0.6735(3) 0.67542(16) 0.0395(9) Uani 1 1 d . . . . .
C00X C 0.0108(5) 0.6558(3) 0.71337(17) 0.0455(10) Uani 1 1 d . . . . .
C00Z C 0.2877(4) 0.6206(3) 0.62225(16) 0.0398(9) Uani 1 1 d . . . . .
C01A C 0.7266(5) 0.4979(3) 0.64400(17) 0.0476(11) Uani 1 1 d . . . . .
H01A H 0.811327 0.506770 0.642618 0.057 Uiso 1 1 calc R U . . .
C01B C 0.1303(4) 0.7582(3) 0.66110(17) 0.0437(10) Uani 1 1 d . . . . .
H01B H 0.075310 0.806156 0.674478 0.052 Uiso 1 1 calc R U . . .
C01D C 0.6189(5) 0.2349(3) 0.69792(19) 0.0491(11) Uani 1 1 d . . . . .
H01D H 0.672294 0.243213 0.721321 0.059 Uiso 1 1 calc R U . . .
C01F C 0.0816(5) 0.5832(3) 0.75780(18) 0.0528(12) Uani 1 1 d . . . . .
H01C H 0.127437 0.525839 0.748435 0.079 Uiso 1 1 calc R U . . .
H01E H 0.016194 0.573284 0.781886 0.079 Uiso 1 1 calc R U . . .
H01F H 0.146464 0.604311 0.771446 0.079 Uiso 1 1 calc R U . . .
C01H C 0.5773(5) 0.1452(3) 0.64918(18) 0.0508(11) Uani 1 1 d . . . . .
H01H H 0.604400 0.090675 0.637733 0.061 Uiso 1 1 calc R U . . .
C01J C 0.6586(5) 0.1528(3) 0.6838(2) 0.0570(13) Uani 1 1 d . . . . .
C01K C 0.2419(5) 0.8735(3) 0.61485(19) 0.0544(12) Uani 1 1 d . . . . .
C01M C 0.3608(5) 0.2747(4) 0.54502(17) 0.0524(12) Uani 1 1 d . . . . .
H01G H 0.320098 0.334057 0.553064 0.079 Uiso 1 1 calc R U . . .
H01I H 0.303561 0.266771 0.521377 0.079 Uiso 1 1 calc R U . . .
H01J H 0.447834 0.272312 0.531429 0.079 Uiso 1 1 calc R U . . .
C01N C 0.6321(5) 0.6099(4) 0.56675(19) 0.0544(12) Uani 1 1 d . . . . .
H01K H 0.548550 0.631169 0.547776 0.082 Uiso 1 1 calc R U . . .
H01L H 0.705086 0.581423 0.547723 0.082 Uiso 1 1 calc R U . . .
H01M H 0.648930 0.661968 0.575377 0.082 Uiso 1 1 calc R U . . .
C01P C 0.4453(5) 0.1083(4) 0.5751(2) 0.0557(12) Uani 1 1 d . . . . .
H01N H 0.535930 0.105655 0.565558 0.084 Uiso 1 1 calc R U . . .
H01O H 0.394693 0.105500 0.547884 0.084 Uiso 1 1 calc R U . . .
H01P H 0.448091 0.056535 0.602110 0.084 Uiso 1 1 calc R U . . .
C01T C -0.0943(4) 0.6243(3) 0.69293(19) 0.0493(11) Uani 1 1 d . . . . .
H01Q H -0.130479 0.666091 0.662078 0.074 Uiso 1 1 calc R U . . .
H01R H -0.166083 0.624278 0.715608 0.074 Uiso 1 1 calc R U . . .
H01S H -0.053333 0.562367 0.688088 0.074 Uiso 1 1 calc R U . . .
C01V C -0.0653(5) 0.7425(3) 0.7312(2) 0.0571(13) Uani 1 1 d . . . . .
H01T H -0.001694 0.765951 0.743828 0.086 Uiso 1 1 calc R U . . .
H01U H -0.124424 0.727185 0.756704 0.086 Uiso 1 1 calc R U . . .
H01V H -0.117844 0.789199 0.704331 0.086 Uiso 1 1 calc R U . . .
C014 C 0.4587(4) 0.2115(3) 0.62984(16) 0.0406(9) Uani 1 1 d . . . . .
C016 C 0.2248(5) 0.7787(3) 0.62800(17) 0.0451(10) Uani 1 1 d . . . . .
C017 C 0.3024(5) 0.7074(3) 0.60954(17) 0.0463(10) Uani 1 1 d . . . . .
H017 H 0.368296 0.717675 0.587408 0.056 Uiso 1 1 calc R U . . .
C018 C 0.6873(4) 0.4397(3) 0.67846(16) 0.0430(10) Uani 1 1 d . . . . .
H018 H 0.738319 0.399092 0.705868 0.052 Uiso 1 1 calc R U . . .
C019 C 0.2396(5) 0.1951(4) 0.60819(19) 0.0525(12) Uani 1 1 d . . . . .
H01W H 0.249822 0.145679 0.637083 0.079 Uiso 1 1 calc R U . . .
H01X H 0.191233 0.184166 0.582851 0.079 Uiso 1 1 calc R U . . .
H01Y H 0.189878 0.253557 0.615791 0.079 Uiso 1 1 calc R U . . .
C022 C 0.1051(7) 0.9458(4) 0.5912(2) 0.0745(17) Uani 1 1 d . . . . .
H02A H 0.084492 0.931605 0.561371 0.112 Uiso 1 1 calc R U . . .
H02B H 0.113202 1.007484 0.584079 0.112 Uiso 1 1 calc R U . . .
H02C H 0.033632 0.942714 0.613743 0.112 Uiso 1 1 calc R U . . .
C024 C 0.3454(7) 0.8811(4) 0.5769(2) 0.0710(16) Uani 1 1 d . . . . .
H02D H 0.432070 0.837903 0.589449 0.106 Uiso 1 1 calc R U . . .
H02E H 0.350927 0.943457 0.569157 0.106 Uiso 1 1 calc R U . . .
H02F H 0.319837 0.866796 0.547819 0.106 Uiso 1 1 calc R U . . .
C027 C 0.2735(9) 0.8992(4) 0.6589(2) 0.083(2) Uani 1 1 d . . . . .
H02G H 0.208052 0.890664 0.683213 0.125 Uiso 1 1 calc R U . . .
H02H H 0.270824 0.963393 0.650779 0.125 Uiso 1 1 calc R U . . .
H02I H 0.362402 0.860439 0.671589 0.125 Uiso 1 1 calc R U . . .
C02B C 0.7964(11) 0.0833(7) 0.7001(4) 0.053(2) Uani 0.717(11) 1 d . U P A 1
C02E C 0.8029(13) 0.0646(8) 0.7562(5) 0.072(3) Uani 0.717(11) 1 d . U P A 1
H02J H 0.791480 0.121921 0.765942 0.108 Uiso 0.717(11) 1 calc R U P A 1
H02K H 0.889192 0.020705 0.768550 0.108 Uiso 0.717(11) 1 calc R U P A 1
H02L H 0.731946 0.039450 0.769388 0.108 Uiso 0.717(11) 1 calc R U P A 1
C02G C 0.8133(10) -0.0058(7) 0.6859(4) 0.069(3) Uani 0.717(11) 1 d . U P A 1
H02M H 0.738916 -0.028370 0.697576 0.104 Uiso 0.717(11) 1 calc R U P A 1
H02N H 0.896797 -0.050974 0.700256 0.104 Uiso 0.717(11) 1 calc R U P A 1
H02O H 0.815201 0.004138 0.650799 0.104 Uiso 0.717(11) 1 calc R U P A 1
C02Q C 0.9124(8) 0.1170(6) 0.6787(4) 0.071(3) Uani 0.717(11) 1 d . U P A 1
H02P H 0.903164 0.132962 0.643463 0.107 Uiso 0.717(11) 1 calc R U P A 1
H02Q H 0.996628 0.068523 0.688830 0.107 Uiso 0.717(11) 1 calc R U P A 1
H02R H 0.911369 0.171038 0.690096 0.107 Uiso 0.717(11) 1 calc R U P A 1
C02C C 0.760(2) 0.0662(17) 0.7153(9) 0.047(5) Uani 0.283(11) 1 d . U P A 2
C02F C 0.859(3) 0.0331(18) 0.6778(10) 0.070(6) Uani 0.283(11) 1 d . U P A 2
H02S H 0.843988 0.081442 0.648215 0.106 Uiso 0.283(11) 1 calc R U P A 2
H02T H 0.845715 -0.021424 0.670737 0.106 Uiso 0.283(11) 1 calc R U P A 2
H02U H 0.949574 0.018037 0.690439 0.106 Uiso 0.283(11) 1 calc R U P A 2
C02R C 0.707(2) -0.0115(12) 0.7426(8) 0.062(5) Uani 0.283(11) 1 d . U P A 2
H02V H 0.774117 -0.055009 0.766283 0.094 Uiso 0.283(11) 1 calc R U P A 2
H02W H 0.685721 -0.043082 0.719661 0.094 Uiso 0.283(11) 1 calc R U P A 2
H02X H 0.626039 0.014456 0.759107 0.094 Uiso 0.283(11) 1 calc R U P A 2
C8 C 0.845(3) 0.090(2) 0.7517(13) 0.069(7) Uani 0.283(11) 1 d . U P A 2
H8A H 0.918332 0.035735 0.765798 0.103 Uiso 0.283(11) 1 calc R U P A 2
H8B H 0.787936 0.111007 0.777394 0.103 Uiso 0.283(11) 1 calc R U P A 2
H8C H 0.879767 0.138805 0.734599 0.103 Uiso 0.283(11) 1 calc R U P A 2
Br1 Br 0.0428(5) 0.4996(3) 0.56891(13) 0.0488(7) Uani 0.353(2) 1 d D U P B 2
C2A C 0.040(3) 0.3522(17) 0.6798(8) 0.059(5) Uani 0.353(2) 1 d D U P B 2
H2AA H 0.090710 0.287357 0.684490 0.088 Uiso 0.353(2) 1 calc R U P B 2
H2AB H -0.043196 0.364822 0.661689 0.088 Uiso 0.353(2) 1 calc R U P B 2
H2AC H 0.019292 0.367195 0.711254 0.088 Uiso 0.353(2) 1 calc R U P B 2
Br2 Br 0.05058(12) 0.35315(8) 0.69622(3) 0.0408(3) Uani 0.647(2) 1 d D U P B 1
C6 C 0.059(3) 0.4884(17) 0.5798(6) 0.050(4) Uani 0.647(2) 1 d D U P B 1
H6A H -0.017386 0.540735 0.583066 0.075 Uiso 0.647(2) 1 calc R U P B 1
H6B H 0.027057 0.442916 0.569913 0.075 Uiso 0.647(2) 1 calc R U P B 1
H6C H 0.117031 0.508870 0.555361 0.075 Uiso 0.647(2) 1 calc R U P B 1
Al2 Al 0.60991(13) 0.33813(9) 0.86220(5) 0.0425(3) Uani 1 1 d . . . . .
O3 O 0.5319(3) 0.2539(2) 0.87397(11) 0.0443(7) Uani 1 1 d . . . . .
O4 O 0.4981(3) 0.4455(2) 0.83782(11) 0.0438(7) Uani 1 1 d . . . . .
N4 N 0.1890(4) 0.3680(2) 0.83741(13) 0.0424(8) Uani 1 1 d . . . . .
N3 N 0.0607(4) 0.4051(3) 0.89482(14) 0.0487(9) Uani 1 1 d . . . . .
C00I C 0.1837(4) 0.3954(3) 0.87915(16) 0.0394(9) Uani 1 1 d . . . . .
C4 C 0.2933(4) 0.4112(3) 0.90328(16) 0.0411(9) Uani 1 1 d . . . . .
H4A H 0.377728 0.363610 0.900224 0.049 Uiso 1 1 calc R U . . .
H4B H 0.275954 0.405518 0.937980 0.049 Uiso 1 1 calc R U . . .
C00O C 0.4080(4) 0.5177(3) 0.85055(16) 0.0406(9) Uani 1 1 d . . . . .
C3 C 0.3058(4) 0.3438(3) 0.80726(16) 0.0414(10) Uani 1 1 d . . . . .
H3A H 0.367863 0.376552 0.812426 0.050 Uiso 1 1 calc R U . . .
H3B H 0.276129 0.364482 0.772923 0.050 Uiso 1 1 calc R U . . .
C00R C 0.3304(5) 0.1889(3) 0.79531(17) 0.0477(11) Uani 1 1 d . . . . .
H00R H 0.258583 0.217359 0.772324 0.057 Uiso 1 1 calc R U . . .
C00V C 0.3076(4) 0.5057(3) 0.88158(16) 0.0406(9) Uani 1 1 d . . . . .
C00W C 0.4834(5) 0.2020(3) 0.85222(16) 0.0442(10) Uani 1 1 d . . . . .
C00Y C 0.2177(5) 0.6689(3) 0.87629(17) 0.0437(10) Uani 1 1 d . . . . .
C01C C 0.5184(5) 0.6252(3) 0.79391(17) 0.0462(10) Uani 1 1 d . . . . .
C01E C 0.3876(6) 0.0938(3) 0.80591(19) 0.0572(13) Uani 1 1 d . . . . .
C01G C 0.5025(6) 0.7275(3) 0.7765(2) 0.0557(13) Uani 1 1 d . . . . .
H01Z H 0.498501 0.754404 0.804398 0.084 Uiso 1 1 calc R U . . .
H H 0.420312 0.758238 0.756796 0.084 Uiso 1 1 calc R U . . .
HA H 0.578358 0.735260 0.757283 0.084 Uiso 1 1 calc R U . . .
C01I C 0.0661(4) 0.3617(3) 0.82726(18) 0.0485(11) Uani 1 1 d . . . . .
H01 H 0.042431 0.344568 0.799948 0.058 Uiso 1 1 calc R U . . .
C01L C 0.5393(6) 0.1054(3) 0.86508(18) 0.0538(12) Uani 1 1 d . . . . .
C01O C 0.0072(5) 0.4335(4) 0.93876(19) 0.0586(13) Uani 1 1 d . . . . .
H1 H 0.080562 0.425266 0.960897 0.088 Uiso 1 1 calc R U . . .
HB H -0.047969 0.396114 0.954197 0.088 Uiso 1 1 calc R U . . .
HC H -0.046854 0.497979 0.930579 0.088 Uiso 1 1 calc R U . . .
C01Q C 0.5045(6) 0.5910(4) 0.74950(19) 0.0560(12) Uani 1 1 d . . . . .
H2 H 0.416096 0.623611 0.734310 0.084 Uiso 1 1 calc R U . . .
HD H 0.516169 0.525331 0.758861 0.084 Uiso 1 1 calc R U . . .
HE H 0.572294 0.601993 0.726688 0.084 Uiso 1 1 calc R U . . .
C01R C 0.6587(5) 0.5764(4) 0.8167(2) 0.0551(12) Uani 1 1 d . . . . .
H3 H 0.724577 0.583801 0.792320 0.083 Uiso 1 1 calc R U . . .
HF H 0.670017 0.511210 0.828997 0.083 Uiso 1 1 calc R U . . .
HG H 0.671070 0.603042 0.843196 0.083 Uiso 1 1 calc R U . . .
C01S C -0.0116(5) 0.3838(4) 0.86222(19) 0.0544(12) Uani 1 1 d . . . . .
H4 H -0.101738 0.385062 0.864832 0.065 Uiso 1 1 calc R U . . .
C01U C 0.4861(6) 0.0566(3) 0.8410(2) 0.0623(15) Uani 1 1 d . . . . .
H5 H 0.521451 -0.008122 0.849600 0.075 Uiso 1 1 calc R U . . .
C01X C 0.1920(5) 0.8009(4) 0.9155(2) 0.0563(12) Uani 1 1 d . . . . .
H6 H 0.260882 0.816205 0.894500 0.084 Uiso 1 1 calc R U . . .
HH H 0.233080 0.760185 0.945983 0.084 Uiso 1 1 calc R U . . .
HI H 0.128920 0.856970 0.921666 0.084 Uiso 1 1 calc R U . . .
C01Y C 0.6478(6) 0.0570(4) 0.9055(2) 0.0667(15) Uani 1 1 d . . . . .
C02A C 0.6832(8) -0.0497(4) 0.9146(3) 0.087(2) Uani 1 1 d . . . . .
H02Y H 0.603230 -0.067404 0.923576 0.131 Uiso 1 1 calc R U . . .
HJ H 0.750723 -0.078993 0.940753 0.131 Uiso 1 1 calc R U . . .
HK H 0.717625 -0.069245 0.885232 0.131 Uiso 1 1 calc R U . . .
C010 C 0.4122(4) 0.6080(3) 0.83012(16) 0.0422(10) Uani 1 1 d . . . . .
C011 C 0.3782(5) 0.2426(3) 0.81836(16) 0.0417(10) Uani 1 1 d . . . . .
C012 C 0.2169(4) 0.5798(3) 0.89460(17) 0.0434(10) Uani 1 1 d . . . . .
H012 H 0.151574 0.569412 0.916940 0.052 Uiso 1 1 calc R U . . .
C013 C 0.3173(4) 0.6795(3) 0.84417(16) 0.0411(9) Uani 1 1 d . . . . .
H013 H 0.320177 0.739759 0.831047 0.049 Uiso 1 1 calc R U . . .
C015 C 0.1174(5) 0.7521(3) 0.89041(18) 0.0503(11) Uani 1 1 d . . . . .
C021 C 0.6036(7) 0.0826(4) 0.9525(2) 0.0765(18) Uani 1 1 d . . . . .
H02Z H 0.594352 0.147218 0.949556 0.115 Uiso 1 1 calc R U . . .
HL H 0.669861 0.044815 0.978061 0.115 Uiso 1 1 calc R U . . .
HM H 0.518004 0.072405 0.960446 0.115 Uiso 1 1 calc R U . . .
C023 C 0.0439(6) 0.8211(4) 0.8453(2) 0.0660(15) Uani 1 1 d . . . . .
H02 H -0.006987 0.878354 0.853898 0.099 Uiso 1 1 calc R U . . .
HN H -0.016755 0.796062 0.832090 0.099 Uiso 1 1 calc R U . . .
HO H 0.108380 0.832825 0.821210 0.099 Uiso 1 1 calc R U . . .
C025 C 0.0154(6) 0.7258(4) 0.9254(3) 0.0735(18) Uani 1 1 d . . . . .
H7 H 0.061644 0.681764 0.954336 0.110 Uiso 1 1 calc R U . . .
HP H -0.037313 0.698278 0.909918 0.110 Uiso 1 1 calc R U . . .
HQ H -0.043359 0.780597 0.934451 0.110 Uiso 1 1 calc R U . . .
C028 C 0.7786(6) 0.0772(4) 0.8908(2) 0.0723(17) Uani 1 1 d . . . . .
H8 H 0.814994 0.049443 0.863913 0.108 Uiso 1 1 calc R U . . .
HR H 0.842467 0.051612 0.918218 0.108 Uiso 1 1 calc R U . . .
HS H 0.761554 0.143484 0.880934 0.108 Uiso 1 1 calc R U . . .
C02H C 0.3119(12) -0.0433(8) 0.8170(4) 0.065(3) Uani 0.714(11) 1 d . U P C 1
H9 H 0.393540 -0.084763 0.834627 0.098 Uiso 0.714(11) 1 calc R U P C 1
HT H 0.271697 -0.077617 0.801022 0.098 Uiso 0.714(11) 1 calc R U P C 1
HU H 0.249395 -0.015881 0.839600 0.098 Uiso 0.714(11) 1 calc R U P C 1
C02N C 0.4620(8) -0.0136(5) 0.7483(3) 0.061(2) Uani 0.714(11) 1 d . U P C 1
H10 H 0.481218 0.034290 0.723252 0.091 Uiso 0.714(11) 1 calc R U P C 1
HV H 0.436049 -0.055611 0.733197 0.091 Uiso 0.714(11) 1 calc R U P C 1
HW H 0.541488 -0.047425 0.769081 0.091 Uiso 0.714(11) 1 calc R U P C 1
C02O C 0.2327(12) 0.0833(7) 0.7455(4) 0.070(3) Uani 0.714(11) 1 d . U P C 1
H11 H 0.150129 0.096254 0.762998 0.105 Uiso 0.714(11) 1 calc R U P C 1
HX H 0.227180 0.047253 0.722421 0.105 Uiso 0.714(11) 1 calc R U P C 1
HY H 0.245843 0.140897 0.728173 0.105 Uiso 0.714(11) 1 calc R U P C 1
C029 C 0.3444(10) 0.0317(6) 0.7795(4) 0.049(2) Uani 0.714(11) 1 d . U P C 1
C0 C 0.290(3) 0.0497(19) 0.7872(10) 0.053(5) Uani 0.286(11) 1 d . U P C 2
C02I C 0.300(3) 0.0815(15) 0.7304(8) 0.054(5) Uani 0.286(11) 1 d . U P C 2
H12 H 0.225542 0.136906 0.717928 0.080 Uiso 0.286(11) 1 calc R U P C 2
HZ H 0.295275 0.032823 0.715232 0.080 Uiso 0.286(11) 1 calc R U P C 2
H14 H 0.383793 0.094196 0.723080 0.080 Uiso 0.286(11) 1 calc R U P C 2
C02P C 0.361(3) -0.0554(17) 0.8008(10) 0.058(5) Uani 0.286(11) 1 d . U P C 2
H13 H 0.321308 -0.085230 0.781649 0.087 Uiso 0.286(11) 1 calc R U P C 2
H15 H 0.350674 -0.079225 0.835083 0.087 Uiso 0.286(11) 1 calc R U P C 2
H16 H 0.455557 -0.067833 0.794172 0.087 Uiso 0.286(11) 1 calc R U P C 2
C7 C 0.1481(19) 0.0652(15) 0.7986(8) 0.062(5) Uani 0.286(11) 1 d . U P C 2
H7A H 0.114870 0.022950 0.786271 0.092 Uiso 0.286(11) 1 calc R U P C 2
H7B H 0.096657 0.128286 0.783454 0.092 Uiso 0.286(11) 1 calc R U P C 2
H7C H 0.138996 0.054557 0.833542 0.092 Uiso 0.286(11) 1 calc R U P C 2
Br3 Br 0.6939(3) 0.33737(19) 0.93371(8) 0.0477(5) Uani 0.411(2) 1 d D U P D 2
C1A C 0.748(3) 0.313(2) 0.8157(9) 0.053(6) Uani 0.411(2) 1 d D U P D 2
H1AA H 0.832634 0.276477 0.832796 0.079 Uiso 0.411(2) 1 calc R U P D 2
H1AB H 0.755602 0.370398 0.796165 0.079 Uiso 0.411(2) 1 calc R U P D 2
H1AC H 0.724352 0.278371 0.794789 0.079 Uiso 0.411(2) 1 calc R U P D 2
Br4 Br 0.7636(2) 0.30734(16) 0.80533(6) 0.0423(3) Uani 0.589(2) 1 d D U P D 1
C5 C 0.683(3) 0.3452(18) 0.9202(6) 0.072(5) Uani 0.589(2) 1 d D U P D 1
H5A H 0.611501 0.360069 0.942751 0.108 Uiso 0.589(2) 1 calc R U P D 1
H5B H 0.726081 0.392818 0.913349 0.108 Uiso 0.589(2) 1 calc R U P D 1
H5C H 0.747976 0.286198 0.934576 0.108 Uiso 0.589(2) 1 calc R U P D 1

loop_
_atom_site_aniso_label
_atom_site_aniso_U_11
_atom_site_aniso_U_22
_atom_site_aniso_U_33
_atom_site_aniso_U_23
_atom_site_aniso_U_13
_atom_site_aniso_U_12
Al1 0.0355(6) 0.0349(6) 0.0515(7) -0.0082(5) -0.0006(5) -0.0115(5)
O2 0.0408(16) 0.0334(15) 0.0533(18) -0.0088(13) 0.0062(13) -0.0157(13)
O1 0.0369(15) 0.0336(15) 0.0539(18) -0.0097(13) -0.0007(13) -0.0094(12)
N2 0.0392(19) 0.042(2) 0.050(2) -0.0092(17) 0.0057(16) -0.0155(16)
N1 0.0360(18) 0.0381(19) 0.0427(19) -0.0088(15) 0.0048(15) -0.0108(15)
C00J 0.033(2) 0.033(2) 0.042(2) -0.0041(17) -0.0002(17) -0.0101(17)
C00L 0.038(2) 0.036(2) 0.049(2) -0.0144(19) 0.0116(19) -0.0116(18)
C00M 0.046(2) 0.039(2) 0.051(3) -0.010(2) -0.001(2) -0.014(2)
C00N 0.042(2) 0.035(2) 0.043(2) -0.0079(18) 0.0027(18) -0.0114(18)
C1 0.046(2) 0.034(2) 0.055(3) -0.012(2) 0.004(2) -0.0151(19)
C00S 0.037(2) 0.034(2) 0.045(2) -0.0048(18) -0.0006(18) -0.0124(17)
C2 0.034(2) 0.037(2) 0.045(2) -0.0075(18) 0.0024(17) -0.0118(17)
C00U 0.037(2) 0.034(2) 0.047(2) -0.0097(18) -0.0030(18) -0.0094(17)
C00X 0.042(2) 0.042(2) 0.051(3) -0.014(2) 0.007(2) -0.0103(19)
C00Z 0.035(2) 0.034(2) 0.049(2) -0.0080(18) 0.0040(18) -0.0109(17)
C01A 0.038(2) 0.056(3) 0.050(3) -0.009(2) 0.0019(19) -0.017(2)
C01B 0.041(2) 0.035(2) 0.053(3) -0.0123(19) 0.0015(19) -0.0075(18)
C01D 0.040(2) 0.045(3) 0.062(3) -0.019(2) -0.012(2) -0.006(2)
C01F 0.052(3) 0.046(3) 0.055(3) -0.007(2) 0.005(2) -0.012(2)
C01H 0.055(3) 0.035(2) 0.060(3) -0.016(2) 0.000(2) -0.008(2)
C01J 0.046(3) 0.042(3) 0.075(3) -0.016(2) -0.012(2) 0.001(2)
C01K 0.063(3) 0.040(3) 0.060(3) -0.005(2) 0.002(2) -0.020(2)
C01M 0.065(3) 0.054(3) 0.044(3) -0.010(2) 0.002(2) -0.028(2)
C01N 0.052(3) 0.051(3) 0.056(3) -0.002(2) 0.008(2) -0.018(2)
C01P 0.057(3) 0.052(3) 0.065(3) -0.025(2) -0.001(2) -0.019(2)
C01T 0.033(2) 0.049(3) 0.067(3) -0.015(2) 0.005(2) -0.012(2)
C01V 0.056(3) 0.045(3) 0.068(3) -0.016(2) 0.015(3) -0.012(2)
C014 0.040(2) 0.036(2) 0.045(2) -0.0082(18) 0.0017(18) -0.0125(18)
C016 0.049(3) 0.039(2) 0.050(3) -0.011(2) 0.000(2) -0.017(2)
C017 0.050(3) 0.039(2) 0.048(2) -0.0077(19) 0.005(2) -0.013(2)
C018 0.039(2) 0.046(2) 0.044(2) -0.0079(19) -0.0004(18) -0.0143(19)
C019 0.051(3) 0.052(3) 0.062(3) -0.016(2) 0.005(2) -0.024(2)
C022 0.086(4) 0.039(3) 0.085(4) -0.002(3) 0.004(3) -0.011(3)
C024 0.087(4) 0.047(3) 0.086(4) -0.016(3) 0.019(3) -0.032(3)
C027 0.147(7) 0.059(4) 0.062(4) -0.008(3) -0.005(4) -0.061(4)
C02B 0.050(5) 0.044(5) 0.060(6) -0.012(4) -0.003(4) -0.005(4)
C02E 0.066(7) 0.061(7) 0.075(7) -0.007(5) -0.018(6) -0.005(5)
C02G 0.053(5) 0.053(5) 0.093(7) -0.027(5) -0.005(4) 0.004(4)
C02Q 0.047(4) 0.053(5) 0.109(7) -0.015(4) -0.013(4) -0.008(3)
C02C 0.042(10) 0.038(9) 0.053(11) -0.010(8) -0.001(8) -0.002(7)
C02F 0.058(12) 0.049(11) 0.090(13) -0.005(11) -0.010(11) -0.003(10)
C02R 0.056(10) 0.038(9) 0.082(12) -0.004(8) -0.009(9) -0.004(7)
C8 0.050(13) 0.066(15) 0.079(14) -0.004(12) -0.010(12) -0.011(10)
Br1 0.0467(13) 0.0447(15) 0.0446(14) 0.0001(11) -0.0049(11) -0.0066(11)
C2A 0.047(7) 0.043(7) 0.075(9) -0.013(7) -0.002(8) 0.002(6)
Br2 0.0394(5) 0.0380(4) 0.0436(5) -0.0033(4) 0.0008(4) -0.0143(3)
C6 0.047(6) 0.037(5) 0.056(8) 0.011(5) -0.008(6) -0.012(5)
Al2 0.0369(7) 0.0391(7) 0.0520(8) -0.0110(6) -0.0012(6) -0.0119(5)
O3 0.0442(17) 0.0368(16) 0.0513(18) -0.0080(13) -0.0026(14) -0.0131(13)
O4 0.0411(16) 0.0327(15) 0.0564(18) -0.0096(13) 0.0069(14) -0.0109(13)
N4 0.041(2) 0.0391(19) 0.045(2) -0.0019(16) 0.0047(16) -0.0161(16)
N3 0.041(2) 0.050(2) 0.052(2) -0.0040(18) 0.0028(17) -0.0154(17)
C00I 0.038(2) 0.030(2) 0.048(2) -0.0022(18) 0.0003(18) -0.0125(17)
C4 0.037(2) 0.040(2) 0.049(2) -0.0087(19) 0.0046(18) -0.0161(18)
C00O 0.039(2) 0.036(2) 0.048(2) -0.0109(19) 0.0031(18) -0.0133(18)
C3 0.038(2) 0.040(2) 0.042(2) 0.0002(18) 0.0028(18) -0.0129(18)
C00R 0.059(3) 0.039(2) 0.043(2) 0.0035(19) -0.008(2) -0.021(2)
C00V 0.038(2) 0.036(2) 0.045(2) -0.0038(18) 0.0039(18) -0.0128(18)
C00W 0.050(3) 0.038(2) 0.045(2) -0.0060(19) -0.004(2) -0.015(2)
C00Y 0.046(2) 0.037(2) 0.049(2) -0.0112(19) 0.005(2) -0.0127(19)
C01C 0.047(3) 0.043(2) 0.052(3) -0.010(2) 0.013(2) -0.019(2)
C01E 0.082(4) 0.037(2) 0.054(3) -0.002(2) -0.013(3) -0.026(2)
C01G 0.066(3) 0.036(2) 0.067(3) -0.013(2) 0.018(3) -0.020(2)
C01I 0.035(2) 0.058(3) 0.054(3) -0.009(2) 0.000(2) -0.019(2)
C01L 0.071(3) 0.035(2) 0.049(3) 0.003(2) -0.012(2) -0.015(2)
C01O 0.057(3) 0.074(4) 0.058(3) -0.021(3) 0.014(2) -0.037(3)
C01Q 0.065(3) 0.048(3) 0.058(3) -0.015(2) 0.017(2) -0.022(2)
C01R 0.050(3) 0.052(3) 0.067(3) -0.011(2) 0.010(2) -0.025(2)
C01S 0.040(2) 0.065(3) 0.063(3) -0.012(3) 0.002(2) -0.025(2)
C01U 0.085(4) 0.031(2) 0.066(3) -0.002(2) -0.024(3) -0.015(2)
C01X 0.060(3) 0.045(3) 0.064(3) -0.021(2) 0.011(2) -0.013(2)
C01Y 0.082(4) 0.040(3) 0.069(4) 0.002(2) -0.025(3) -0.013(3)
C02A 0.112(6) 0.046(3) 0.089(5) 0.010(3) -0.044(4) -0.015(3)
C010 0.039(2) 0.041(2) 0.048(2) -0.0062(19) 0.0039(19) -0.0175(19)
C011 0.049(2) 0.032(2) 0.043(2) -0.0039(18) -0.0025(19) -0.0152(19)
C012 0.040(2) 0.040(2) 0.050(2) -0.0074(19) 0.0084(19) -0.0159(19)
C013 0.042(2) 0.030(2) 0.049(2) -0.0059(18) 0.0030(19) -0.0109(18)
C015 0.051(3) 0.040(2) 0.054(3) -0.008(2) 0.013(2) -0.011(2)
C021 0.100(5) 0.065(4) 0.054(3) 0.008(3) -0.025(3) -0.025(3)
C023 0.059(3) 0.061(3) 0.065(3) -0.010(3) -0.002(3) -0.002(3)
C025 0.061(3) 0.057(3) 0.102(5) -0.027(3) 0.041(3) -0.016(3)
C028 0.071(4) 0.050(3) 0.078(4) -0.002(3) -0.021(3) 0.000(3)
C02H 0.074(7) 0.056(5) 0.078(7) -0.021(5) 0.014(5) -0.036(5)
C02N 0.067(5) 0.060(5) 0.063(5) -0.017(4) 0.015(4) -0.029(4)
C02O 0.085(7) 0.060(5) 0.075(7) -0.023(5) -0.007(5) -0.028(5)
C029 0.064(6) 0.038(5) 0.047(5) -0.007(3) -0.006(4) -0.021(4)
C0 0.069(12) 0.043(9) 0.048(9) -0.018(7) 0.014(9) -0.015(9)
C02I 0.068(12) 0.051(9) 0.049(10) -0.021(8) 0.010(9) -0.024(9)
C02P 0.072(14) 0.042(10) 0.067(13) -0.007(9) -0.007(10) -0.031(10)
C7 0.058(11) 0.068(11) 0.068(11) -0.021(9) 0.004(9) -0.029(9)
Br3 0.0541(9) 0.0569(10) 0.0371(10) -0.0084(8) 0.0015(8) -0.0262(8)
C1A 0.046(8) 0.045(7) 0.060(9) -0.008(7) 0.010(7) -0.006(6)
Br4 0.0370(7) 0.0449(6) 0.0434(7) -0.0108(5) 0.0035(5) -0.0104(5)
C5 0.072(7) 0.070(7) 0.067(9) 0.001(7) 0.000(7) -0.024(5)

loop_
_atom_type_symbol
_atom_type_description
_atom_type_scat_dispersion_real
_atom_type_scat_dispersion_imag
_atom_type_scat_source
C C 0.0181 0.0091 'International Tables Vol C Tables 4.2.6.8 and 6.1.1.4'
H H 0.0000 0.0000 'International Tables Vol C Tables 4.2.6.8 and 6.1.1.4'
Al Al 0.2130 0.2455 'International Tables Vol C Tables 4.2.6.8 and 6.1.1.4'
Br Br -0.6763 1.2805 'International Tables Vol C Tables 4.2.6.8 and 6.1.1.4'
N N 0.0311 0.0180 'International Tables Vol C Tables 4.2.6.8 and 6.1.1.4'
O O 0.0492 0.0322 'International Tables Vol C Tables 4.2.6.8 and 6.1.1.4'

loop_
_exptl_crystal_face_index_h
_exptl_crystal_face_index_k
_exptl_crystal_face_index_l
_exptl_crystal_face_perp_dist
-1 -8 7 0.0254
1 9 -3 0.0209
-1 -2 -18 0.0374
2 6 17 0.0351
-7 -1 0 0.0795
7 1 -1 0.1233
1 4 18 0.0269
0 -4 -18 0.0374

loop_
_geom_angle_atom_site_label_1
_geom_angle_atom_site_label_2
_geom_angle_atom_site_label_3
_geom_angle
_geom_angle_site_symmetry_1
_geom_angle_site_symmetry_3
_geom_angle_publ_flag
O2 Al1 Br1 110.82(18) . . ?
O2 Al1 C2A 116.0(7) . . ?
O2 Al1 Br2 105.26(12) . . ?
O2 Al1 C6 111.6(8) . . ?
O1 Al1 O2 110.89(15) . . ?
O1 Al1 Br1 107.11(16) . . ?
O1 Al1 C2A 107.6(7) . . ?
O1 Al1 Br2 108.40(12) . . ?
O1 Al1 C6 107.1(8) . . ?
C2A Al1 Br1 103.8(7) . . ?
C6 Al1 Br2 113.7(8) . . ?
C00S O2 Al1 139.5(3) . . ?
C00J O1 Al1 148.7(3) . . ?
C00L N2 C01A 108.8(4) . . ?
C00L N2 C01N 127.9(4) . . ?
C01A N2 C01N 123.3(4) . . ?
C00L N1 C2 126.4(4) . . ?
C00L N1 C018 110.1(4) . . ?
C018 N1 C2 123.4(4) . . ?
O1 C00J C00N 120.7(4) . . ?
O1 C00J C014 119.9(4) . . ?
C00N C00J C014 119.4(4) . . ?
N2 C00L C1 126.5(4) . . ?
N1 C00L N2 106.7(4) . . ?
N1 C00L C1 126.8(4) . . ?
C01M C00M C01P 106.1(4) . . ?
C01M C00M C019 109.0(4) . . ?
C01P C00M C019 106.7(4) . . ?
C014 C00M C01M 111.4(4) . . ?
C014 C00M C01P 112.3(4) . . ?
C014 C00M C019 111.1(4) . . ?
C00J C00N C2 122.0(4) . . ?
C01D C00N C00J 119.8(4) . . ?
C01D C00N C2 118.2(4) . . ?
C00L C1 H1A 109.1 . . ?
C00L C1 H1B 109.1 . . ?
C00L C1 C00Z 112.5(4) . . ?
H1A C1 H1B 107.8 . . ?
C00Z C1 H1A 109.1 . . ?
C00Z C1 H1B 109.1 . . ?
O2 C00S C00U 119.4(4) . . ?
O2 C00S C00Z 121.2(4) . . ?
C00Z C00S C00U 119.4(4) . . ?
N1 C2 C00N 110.5(3) . . ?
N1 C2 H2A 109.5 . . ?
N1 C2 H2B 109.5 . . ?
C00N C2 H2A 109.5 . . ?
C00N C2 H2B 109.5 . . ?
H2A C2 H2B 108.1 . . ?
C00S C00U C00X 121.5(4) . . ?
C01B C00U C00S 117.1(4) . . ?
C01B C00U C00X 121.4(4) . . ?
C00U C00X C01T 111.3(4) . . ?
C00U C00X C01V 112.2(4) . . ?
C01F C00X C00U 110.3(4) . . ?
C01F C00X C01T 109.5(4) . . ?
C01F C00X C01V 106.7(4) . . ?
C01T C00X C01V 106.6(4) . . ?
C00S C00Z C1 122.7(4) . . ?
C00S C00Z C017 120.8(4) . . ?
C017 C00Z C1 116.4(4) . . ?
N2 C01A H01A 125.9 . . ?
C018 C01A N2 108.1(4) . . ?
C018 C01A H01A 125.9 . . ?
C00U C01B H01B 117.7 . . ?
C00U C01B C016 124.6(4) . . ?
C016 C01B H01B 117.7 . . ?
C00N C01D H01D 118.4 . . ?
C00N C01D C01J 123.1(4) . . ?
C01J C01D H01D 118.4 . . ?
C00X C01F H01C 109.5 . . ?
C00X C01F H01E 109.5 . . ?
C00X C01F H01F 109.5 . . ?
H01C C01F H01E 109.5 . . ?
H01C C01F H01F 109.5 . . ?
H01E C01F H01F 109.5 . . ?
C01J C01H H01H 117.5 . . ?
C01J C01H C014 125.0(4) . . ?
C014 C01H H01H 117.5 . . ?
C01D C01J C01H 115.7(4) . . ?
C01D C01J C02B 120.0(6) . . ?
C01D C01J C02C 121.0(11) . . ?
C01H C01J C02B 123.5(6) . . ?
C01H C01J C02C 120.7(11) . . ?
C016 C01K C022 108.6(4) . . ?
C024 C01K C016 112.7(4) . . ?
C024 C01K C022 105.7(5) . . ?
C027 C01K C016 110.2(4) . . ?
C027 C01K C022 108.2(5) . . ?
C027 C01K C024 111.2(5) . . ?
C00M C01M H01G 109.5 . . ?
C00M C01M H01I 109.5 . . ?
C00M C01M H01J 109.5 . . ?
H01G C01M H01I 109.5 . . ?
H01G C01M H01J 109.5 . . ?
H01I C01M H01J 109.5 . . ?
N2 C01N H01K 109.5 . . ?
N2 C01N H01L 109.5 . . ?
N2 C01N H01M 109.5 . . ?
H01K C01N H01L 109.5 . . ?
H01K C01N H01M 109.5 . . ?
H01L C01N H01M 109.5 . . ?
C00M C01P H01N 109.5 . . ?
C00M C01P H01O 109.5 . . ?
C00M C01P H01P 109.5 . . ?
H01N C01P H01O 109.5 . . ?
H01N C01P H01P 109.5 . . ?
H01O C01P H01P 109.5 . . ?
C00X C01T H01Q 109.5 . . ?
C00X C01T H01R 109.5 . . ?
C00X C01T H01S 109.5 . . ?
H01Q C01T H01R 109.5 . . ?
H01Q C01T H01S 109.5 . . ?
H01R C01T H01S 109.5 . . ?
C00X C01V H01T 109.5 . . ?
C00X C01V H01U 109.5 . . ?
C00X C01V H01V 109.5 . . ?
H01T C01V H01U 109.5 . . ?
H01T C01V H01V 109.5 . . ?
H01U C01V H01V 109.5 . . ?
C00J C014 C00M 121.7(4) . . ?
C01H C014 C00J 116.9(4) . . ?
C01H C014 C00M 121.3(4) . . ?
C01B C016 C01K 121.7(4) . . ?
C017 C016 C01B 115.9(4) . . ?
C017 C016 C01K 122.4(4) . . ?
C00Z C017 H017 118.9 . . ?
C016 C017 C00Z 122.1(4) . . ?
C016 C017 H017 118.9 . . ?
N1 C018 H018 126.9 . . ?
C01A C018 N1 106.2(4) . . ?
C01A C018 H018 126.9 . . ?
C00M C019 H01W 109.5 . . ?
C00M C019 H01X 109.5 . . ?
C00M C019 H01Y 109.5 . . ?
H01W C019 H01X 109.5 . . ?
H01W C019 H01Y 109.5 . . ?
H01X C019 H01Y 109.5 . . ?
C01K C022 H02A 109.5 . . ?
C01K C022 H02B 109.5 . . ?
C01K C022 H02C 109.5 . . ?
H02A C022 H02B 109.5 . . ?
H02A C022 H02C 109.5 . . ?
H02B C022 H02C 109.5 . . ?
C01K C024 H02D 109.5 . . ?
C01K C024 H02E 109.5 . . ?
C01K C024 H02F 109.5 . . ?
H02D C024 H02E 109.5 . . ?
H02D C024 H02F 109.5 . . ?
H02E C024 H02F 109.5 . . ?
C01K C027 H02G 109.5 . . ?
C01K C027 H02H 109.5 . . ?
C01K C027 H02I 109.5 . . ?
H02G C027 H02H 109.5 . . ?
H02G C027 H02I 109.5 . . ?
H02H C027 H02I 109.5 . . ?
C01J C02B C02E 106.1(9) . . ?
C02G C02B C01J 111.4(8) . . ?
C02G C02B C02E 108.6(10) . . ?
C02G C02B C02Q 106.7(9) . . ?
C02Q C02B C01J 113.6(7) . . ?
C02Q C02B C02E 110.5(9) . . ?
C02B C02E H02J 109.5 . . ?
C02B C02E H02K 109.5 . . ?
C02B C02E H02L 109.5 . . ?
H02J C02E H02K 109.5 . . ?
H02J C02E H02L 109.5 . . ?
H02K C02E H02L 109.5 . . ?
C02B C02G H02M 109.5 . . ?
C02B C02G H02N 109.5 . . ?
C02B C02G H02O 109.5 . . ?
H02M C02G H02N 109.5 . . ?
H02M C02G H02O 109.5 . . ?
H02N C02G H02O 109.5 . . ?
C02B C02Q H02P 109.5 . . ?
C02B C02Q H02Q 109.5 . . ?
C02B C02Q H02R 109.5 . . ?
H02P C02Q H02Q 109.5 . . ?
H02P C02Q H02R 109.5 . . ?
H02Q C02Q H02R 109.5 . . ?
C01J C02C C8 113(2) . . ?
C02F C02C C01J 101.6(18) . . ?
C02F C02C C02R 110(2) . . ?
C02F C02C C8 105(2) . . ?
C02R C02C C01J 117.6(18) . . ?
C02R C02C C8 109(2) . . ?
C02C C02F H02S 109.5 . . ?
C02C C02F H02T 109.5 . . ?
C02C C02F H02U 109.5 . . ?
H02S C02F H02T 109.5 . . ?
H02S C02F H02U 109.5 . . ?
H02T C02F H02U 109.5 . . ?
C02C C02R H02V 109.5 . . ?
C02C C02R H02W 109.5 . . ?
C02C C02R H02X 109.5 . . ?
H02V C02R H02W 109.5 . . ?
H02V C02R H02X 109.5 . . ?
H02W C02R H02X 109.5 . . ?
C02C C8 H8A 109.5 . . ?
C02C C8 H8B 109.5 . . ?
C02C C8 H8C 109.5 . . ?
H8A C8 H8B 109.5 . . ?
H8A C8 H8C 109.5 . . ?
H8B C8 H8C 109.5 . . ?
Al1 C2A H2AA 109.5 . . ?
Al1 C2A H2AB 109.5 . . ?
Al1 C2A H2AC 109.5 . . ?
H2AA C2A H2AB 109.5 . . ?
H2AA C2A H2AC 109.5 . . ?
H2AB C2A H2AC 109.5 . . ?
Al1 C6 H6A 109.5 . . ?
Al1 C6 H6B 109.5 . . ?
Al1 C6 H6C 109.5 . . ?
H6A C6 H6B 109.5 . . ?
H6A C6 H6C 109.5 . . ?
H6B C6 H6C 109.5 . . ?
O3 Al2 O4 111.41(16) . . ?
O3 Al2 Br3 106.08(14) . . ?
O3 Al2 C1A 110.4(11) . . ?
O3 Al2 Br4 108.46(13) . . ?
O3 Al2 C5 109.9(8) . . ?
O4 Al2 Br3 109.88(14) . . ?
O4 Al2 C1A 107.2(10) . . ?
O4 Al2 Br4 106.31(13) . . ?
O4 Al2 C5 107.2(8) . . ?
C1A Al2 Br3 111.9(10) . . ?
C5 Al2 Br4 113.5(8) . . ?
C00W O3 Al2 142.5(3) . . ?
C00O O4 Al2 142.0(3) . . ?
C00I N4 C3 127.5(4) . . ?
C00I N4 C01I 108.9(4) . . ?
C01I N4 C3 123.5(4) . . ?
C00I N3 C01O 127.0(4) . . ?
C00I N3 C01S 108.8(4) . . ?
C01S N3 C01O 124.2(4) . . ?
N4 C00I C4 126.9(4) . . ?
N3 C00I N4 106.7(4) . . ?
N3 C00I C4 126.4(4) . . ?
C00I C4 H4A 109.2 . . ?
C00I C4 H4B 109.2 . . ?
C00I C4 C00V 112.0(4) . . ?
H4A C4 H4B 107.9 . . ?
C00V C4 H4A 109.2 . . ?
C00V C4 H4B 109.2 . . ?
O4 C00O C00V 121.1(4) . . ?
O4 C00O C010 119.7(4) . . ?
C00V C00O C010 119.2(4) . . ?
N4 C3 H3A 109.0 . . ?
N4 C3 H3B 109.0 . . ?
N4 C3 C011 112.7(3) . . ?
H3A C3 H3B 107.8 . . ?
C011 C3 H3A 109.0 . . ?
C011 C3 H3B 109.0 . . ?
C01E C00R H00R 119.7 . . ?
C01E C00R C011 120.5(4) . . ?
C011 C00R H00R 119.7 . . ?
C00O C00V C4 122.1(4) . . ?
C012 C00V C4 117.3(4) . . ?
C012 C00V C00O 120.5(4) . . ?
O3 C00W C01L 119.3(4) . . ?
O3 C00W C011 120.7(4) . . ?
C011 C00W C01L 120.0(4) . . ?
C012 C00Y C013 116.0(4) . . ?
C012 C00Y C015 123.1(4) . . ?
C013 C00Y C015 120.9(4) . . ?
C01G C01C C010 111.9(4) . . ?
C01Q C01C C01G 106.7(4) . . ?
C01Q C01C C01R 109.4(4) . . ?
C01Q C01C C010 109.9(4) . . ?
C01R C01C C01G 108.1(4) . . ?
C01R C01C C010 110.8(4) . . ?
C00R C01E C029 122.8(5) . . ?
C00R C01E C0 109.1(11) . . ?
C01U C01E C00R 116.9(5) . . ?
C01U C01E C029 120.2(5) . . ?
C01U C01E C0 130.1(11) . . ?
C01C C01G H01Z 109.5 . . ?
C01C C01G H 109.5 . . ?
C01C C01G HA 109.5 . . ?
H01Z C01G H 109.5 . . ?
H01Z C01G HA 109.5 . . ?
H C01G HA 109.5 . . ?
N4 C01I H01 126.2 . . ?
C01S C01I N4 107.5(4) . . ?
C01S C01I H01 126.2 . . ?
C00W C01L C01Y 121.8(4) . . ?
C01U C01L C00W 116.2(4) . . ?
C01U C01L C01Y 122.0(4) . . ?
N3 C01O H1 109.5 . . ?
N3 C01O HB 109.5 . . ?
N3 C01O HC 109.5 . . ?
H1 C01O HB 109.5 . . ?
H1 C01O HC 109.5 . . ?
HB C01O HC 109.5 . . ?
C01C C01Q H2 109.5 . . ?
C01C C01Q HD 109.5 . . ?
C01C C01Q HE 109.5 . . ?
H2 C01Q HD 109.5 . . ?
H2 C01Q HE 109.5 . . ?
HD C01Q HE 109.5 . . ?
C01C C01R H3 109.5 . . ?
C01C C01R HF 109.5 . . ?
C01C C01R HG 109.5 . . ?
H3 C01R HF 109.5 . . ?
H3 C01R HG 109.5 . . ?
HF C01R HG 109.5 . . ?
N3 C01S H4 125.9 . . ?
C01I C01S N3 108.1(4) . . ?
C01I C01S H4 125.9 . . ?
C01E C01U C01L 125.7(5) . . ?
C01E C01U H5 117.2 . . ?
C01L C01U H5 117.2 . . ?
H6 C01X HH 109.5 . . ?
H6 C01X HI 109.5 . . ?
HH C01X HI 109.5 . . ?
C015 C01X H6 109.5 . . ?
C015 C01X HH 109.5 . . ?
C015 C01X HI 109.5 . . ?
C01L C01Y C02A 110.7(5) . . ?
C021 C01Y C01L 111.9(5) . . ?
C021 C01Y C02A 107.2(5) . . ?
C021 C01Y C028 110.5(5) . . ?
C028 C01Y C01L 111.1(5) . . ?
C028 C01Y C02A 105.1(5) . . ?
C01Y C02A H02Y 109.5 . . ?
C01Y C02A HJ 109.5 . . ?
C01Y C02A HK 109.5 . . ?
H02Y C02A HJ 109.5 . . ?
H02Y C02A HK 109.5 . . ?
HJ C02A HK 109.5 . . ?
C00O C010 C01C 121.2(4) . . ?
C013 C010 C00O 117.3(4) . . ?
C013 C010 C01C 121.4(4) . . ?
C00R C011 C3 117.2(4) . . ?
C00W C011 C3 122.1(4) . . ?
C00W C011 C00R 120.5(4) . . ?
C00V C012 C00Y 122.5(4) . . ?
C00V C012 H012 118.8 . . ?
C00Y C012 H012 118.8 . . ?
C00Y C013 H013 117.8 . . ?
C010 C013 C00Y 124.4(4) . . ?
C010 C013 H013 117.8 . . ?
C00Y C015 C01X 109.7(4) . . ?
C023 C015 C00Y 110.2(4) . . ?
C023 C015 C01X 107.8(4) . . ?
C025 C015 C00Y 112.6(4) . . ?
C025 C015 C01X 107.4(5) . . ?
C025 C015 C023 109.0(5) . . ?
C01Y C021 H02Z 109.5 . . ?
C01Y C021 HL 109.5 . . ?
C01Y C021 HM 109.5 . . ?
H02Z C021 HL 109.5 . . ?
H02Z C021 HM 109.5 . . ?
HL C021 HM 109.5 . . ?
C015 C023 H02 109.5 . . ?
C015 C023 HN 109.5 . . ?
C015 C023 HO 109.5 . . ?
H02 C023 HN 109.5 . . ?
H02 C023 HO 109.5 . . ?
HN C023 HO 109.5 . . ?
C015 C025 H7 109.5 . . ?
C015 C025 HP 109.5 . . ?
C015 C025 HQ 109.5 . . ?
H7 C025 HP 109.5 . . ?
H7 C025 HQ 109.5 . . ?
HP C025 HQ 109.5 . . ?
C01Y C028 H8 109.5 . . ?
C01Y C028 HR 109.5 . . ?
C01Y C028 HS 109.5 . . ?
H8 C028 HR 109.5 . . ?
H8 C028 HS 109.5 . . ?
HR C028 HS 109.5 . . ?
H9 C02H HT 109.5 . . ?
H9 C02H HU 109.5 . . ?
HT C02H HU 109.5 . . ?
C029 C02H H9 109.5 . . ?
C029 C02H HT 109.5 . . ?
C029 C02H HU 109.5 . . ?
H10 C02N HV 109.5 . . ?
H10 C02N HW 109.5 . . ?
HV C02N HW 109.5 . . ?
C029 C02N H10 109.5 . . ?
C029 C02N HV 109.5 . . ?
C029 C02N HW 109.5 . . ?
H11 C02O HX 109.5 . . ?
H11 C02O HY 109.5 . . ?
HX C02O HY 109.5 . . ?
C029 C02O H11 109.5 . . ?
C029 C02O HX 109.5 . . ?
C029 C02O HY 109.5 . . ?
C01E C029 C02N 109.9(7) . . ?
C02H C029 C01E 108.5(8) . . ?
C02H C029 C02N 109.1(8) . . ?
C02O C029 C01E 112.1(8) . . ?
C02O C029 C02H 111.6(10) . . ?
C02O C029 C02N 105.6(9) . . ?
C01E C0 C02I 101.2(19) . . ?
C02P C0 C01E 105(2) . . ?
C02P C0 C02I 106(2) . . ?
C7 C0 C01E 126.5(19) . . ?
C7 C0 C02I 108(2) . . ?
C7 C0 C02P 108(2) . . ?
C0 C02I H12 109.5 . . ?
C0 C02I HZ 109.5 . . ?
C0 C02I H14 109.5 . . ?
H12 C02I HZ 109.5 . . ?
H12 C02I H14 109.5 . . ?
HZ C02I H14 109.5 . . ?
C0 C02P H13 109.5 . . ?
C0 C02P H15 109.5 . . ?
C0 C02P H16 109.5 . . ?
H13 C02P H15 109.5 . . ?
H13 C02P H16 109.5 . . ?
H15 C02P H16 109.5 . . ?
C0 C7 H7A 109.5 . . ?
C0 C7 H7B 109.5 . . ?
C0 C7 H7C 109.5 . . ?
H7A C7 H7B 109.5 . . ?
H7A C7 H7C 109.5 . . ?
H7B C7 H7C 109.5 . . ?
Al2 C1A H1AA 109.5 . . ?
Al2 C1A H1AB 109.5 . . ?
Al2 C1A H1AC 109.5 . . ?
H1AA C1A H1AB 109.5 . . ?
H1AA C1A H1AC 109.5 . . ?
H1AB C1A H1AC 109.5 . . ?
Al2 C5 H5A 109.5 . . ?
Al2 C5 H5B 109.5 . . ?
Al2 C5 H5C 109.5 . . ?
H5A C5 H5B 109.5 . . ?
H5A C5 H5C 109.5 . . ?
H5B C5 H5C 109.5 . . ?

loop_
_geom_bond_atom_site_label_1
_geom_bond_atom_site_label_2
_geom_bond_distance
_geom_bond_site_symmetry_2
_geom_bond_publ_flag
Al1 O2 1.748(3) . ?
Al1 O1 1.737(3) . ?
Al1 Br1 2.256(4) . ?
Al1 C2A 2.16(2) . ?
Al1 Br2 2.2910(17) . ?
Al1 C6 1.917(17) . ?
O2 C00S 1.366(5) . ?
O1 C00J 1.359(5) . ?
N2 C00L 1.342(6) . ?
N2 C01A 1.378(6) . ?
N2 C01N 1.467(6) . ?
N1 C00L 1.336(6) . ?
N1 C2 1.493(5) . ?
N1 C018 1.380(6) . ?
C00J C00N 1.408(6) . ?
C00J C014 1.419(6) . ?
C00L C1 1.479(6) . ?
C00M C01M 1.532(7) . ?
C00M C01P 1.538(7) . ?
C00M C014 1.527(6) . ?
C00M C019 1.544(7) . ?
C00N C2 1.511(6) . ?
C00N C01D 1.382(6) . ?
C1 H1A 0.9900 . ?
C1 H1B 0.9900 . ?
C1 C00Z 1.532(6) . ?
C00S C00U 1.426(6) . ?
C00S C00Z 1.382(6) . ?
C2 H2A 0.9900 . ?
C2 H2B 0.9900 . ?
C00U C00X 1.537(6) . ?
C00U C01B 1.379(6) . ?
C00X C01F 1.534(7) . ?
C00X C01T 1.538(7) . ?
C00X C01V 1.548(6) . ?
C00Z C017 1.393(6) . ?
C01A H01A 0.9500 . ?
C01A C018 1.333(7) . ?
C01B H01B 0.9500 . ?
C01B C016 1.410(7) . ?
C01D H01D 0.9500 . ?
C01D C01J 1.384(7) . ?
C01F H01C 0.9800 . ?
C01F H01E 0.9800 . ?
C01F H01F 0.9800 . ?
C01H H01H 0.9500 . ?
C01H C01J 1.388(7) . ?
C01H C014 1.397(6) . ?
C01J C02B 1.541(11) . ?
C01J C02C 1.56(2) . ?
C01K C016 1.525(6) . ?
C01K C022 1.598(8) . ?
C01K C024 1.524(8) . ?
C01K C027 1.489(8) . ?
C01M H01G 0.9800 . ?
C01M H01I 0.9800 . ?
C01M H01J 0.9800 . ?
C01N H01K 0.9800 . ?
C01N H01L 0.9800 . ?
C01N H01M 0.9800 . ?
C01P H01N 0.9800 . ?
C01P H01O 0.9800 . ?
C01P H01P 0.9800 . ?
C01T H01Q 0.9800 . ?
C01T H01R 0.9800 . ?
C01T H01S 0.9800 . ?
C01V H01T 0.9800 . ?
C01V H01U 0.9800 . ?
C01V H01V 0.9800 . ?
C016 C017 1.376(7) . ?
C017 H017 0.9500 . ?
C018 H018 0.9500 . ?
C019 H01W 0.9800 . ?
C019 H01X 0.9800 . ?
C019 H01Y 0.9800 . ?
C022 H02A 0.9800 . ?
C022 H02B 0.9800 . ?
C022 H02C 0.9800 . ?
C024 H02D 0.9800 . ?
C024 H02E 0.9800 . ?
C024 H02F 0.9800 . ?
C027 H02G 0.9800 . ?
C027 H02H 0.9800 . ?
C027 H02I 0.9800 . ?
C02B C02E 1.562(18) . ?
C02B C02G 1.513(15) . ?
C02B C02Q 1.540(14) . ?
C02E H02J 0.9800 . ?
C02E H02K 0.9800 . ?
C02E H02L 0.9800 . ?
C02G H02M 0.9800 . ?
C02G H02N 0.9800 . ?
C02G H02O 0.9800 . ?
C02Q H02P 0.9800 . ?
C02Q H02Q 0.9800 . ?
C02Q H02R 0.9800 . ?
C02C C02F 1.53(4) . ?
C02C C02R 1.55(3) . ?
C02C C8 1.58(4) . ?
C02F H02S 0.9800 . ?
C02F H02T 0.9800 . ?
C02F H02U 0.9800 . ?
C02R H02V 0.9800 . ?
C02R H02W 0.9800 . ?
C02R H02X 0.9800 . ?
C8 H8A 0.9800 . ?
C8 H8B 0.9800 . ?
C8 H8C 0.9800 . ?
C2A H2AA 0.9800 . ?
C2A H2AB 0.9800 . ?
C2A H2AC 0.9800 . ?
C6 H6A 0.9800 . ?
C6 H6B 0.9800 . ?
C6 H6C 0.9800 . ?
Al2 O3 1.741(3) . ?
Al2 O4 1.743(3) . ?
Al2 Br3 2.257(3) . ?
Al2 C1A 1.95(3) . ?
Al2 Br4 2.280(2) . ?
Al2 C5 1.897(19) . ?
O3 C00W 1.361(5) . ?
O4 C00O 1.355(5) . ?
N4 C00I 1.354(6) . ?
N4 C3 1.482(6) . ?
N4 C01I 1.385(6) . ?
N3 C00I 1.336(6) . ?
N3 C01O 1.465(7) . ?
N3 C01S 1.391(6) . ?
C00I C4 1.487(6) . ?
C4 H4A 0.9900 . ?
C4 H4B 0.9900 . ?
C4 C00V 1.533(6) . ?
C00O C00V 1.389(6) . ?
C00O C010 1.427(6) . ?
C3 H3A 0.9900 . ?
C3 H3B 0.9900 . ?
C3 C011 1.508(6) . ?
C00R H00R 0.9500 . ?
C00R C01E 1.399(7) . ?
C00R C011 1.402(6) . ?
C00V C012 1.382(6) . ?
C00W C01L 1.420(6) . ?
C00W C011 1.394(6) . ?
C00Y C012 1.387(6) . ?
C00Y C013 1.395(6) . ?
C00Y C015 1.540(6) . ?
C01C C01G 1.537(6) . ?
C01C C01Q 1.519(7) . ?
C01C C01R 1.536(7) . ?
C01C C010 1.543(6) . ?
C01E C01U 1.367(7) . ?
C01E C029 1.548(11) . ?
C01E C0 1.59(3) . ?
C01G H01Z 0.9800 . ?
C01G H 0.9800 . ?
C01G HA 0.9800 . ?
C01I H01 0.9500 . ?
C01I C01S 1.310(7) . ?
C01L C01U 1.391(7) . ?
C01L C01Y 1.545(7) . ?
C01O H1 0.9800 . ?
C01O HB 0.9800 . ?
C01O HC 0.9800 . ?
C01Q H2 0.9800 . ?
C01Q HD 0.9800 . ?
C01Q HE 0.9800 . ?
C01R H3 0.9800 . ?
C01R HF 0.9800 . ?
C01R HG 0.9800 . ?
C01S H4 0.9500 . ?
C01U H5 0.9500 . ?
C01X H6 0.9800 . ?
C01X HH 0.9800 . ?
C01X HI 0.9800 . ?
C01X C015 1.553(7) . ?
C01Y C02A 1.572(8) . ?
C01Y C021 1.508(9) . ?
C01Y C028 1.540(9) . ?
C02A H02Y 0.9800 . ?
C02A HJ 0.9800 . ?
C02A HK 0.9800 . ?
C010 C013 1.388(6) . ?
C012 H012 0.9500 . ?
C013 H013 0.9500 . ?
C015 C023 1.535(7) . ?
C015 C025 1.532(7) . ?
C021 H02Z 0.9800 . ?
C021 HL 0.9800 . ?
C021 HM 0.9800 . ?
C023 H02 0.9800 . ?
C023 HN 0.9800 . ?
C023 HO 0.9800 . ?
C025 H7 0.9800 . ?
C025 HP 0.9800 . ?
C025 HQ 0.9800 . ?
C028 H8 0.9800 . ?
C028 HR 0.9800 . ?
C028 HS 0.9800 . ?
C02H H9 0.9800 . ?
C02H HT 0.9800 . ?
C02H HU 0.9800 . ?
C02H C029 1.520(15) . ?
C02N H10 0.9800 . ?
C02N HV 0.9800 . ?
C02N HW 0.9800 . ?
C02N C029 1.587(13) . ?
C02O H11 0.9800 . ?
C02O HX 0.9800 . ?
C02O HY 0.9800 . ?
C02O C029 1.462(15) . ?
C0 C02I 1.59(4) . ?
C0 C02P 1.56(4) . ?
C0 C7 1.48(3) . ?
C02I H12 0.9800 . ?
C02I HZ 0.9800 . ?
C02I H14 0.9800 . ?
C02P H13 0.9800 . ?
C02P H15 0.9800 . ?
C02P H16 0.9800 . ?
C7 H7A 0.9800 . ?
C7 H7B 0.9800 . ?
C7 H7C 0.9800 . ?
C1A H1AA 0.9800 . ?
C1A H1AB 0.9800 . ?
C1A H1AC 0.9800 . ?
C5 H5A 0.9800 . ?
C5 H5B 0.9800 . ?
C5 H5C 0.9800 . ?

loop_
_geom_torsion_atom_site_label_1
_geom_torsion_atom_site_label_2
_geom_torsion_atom_site_label_3
_geom_torsion_atom_site_label_4
_geom_torsion
_geom_torsion_site_symmetry_1
_geom_torsion_site_symmetry_2
_geom_torsion_site_symmetry_3
_geom_torsion_site_symmetry_4
_geom_torsion_publ_flag
Al1 O2 C00S C00U 129.8(4) . . . . ?
Al1 O2 C00S C00Z -53.4(6) . . . . ?
Al1 O1 C00J C00N -56.2(7) . . . . ?
Al1 O1 C00J C014 126.2(5) . . . . ?
O2 Al1 O1 C00J 68.8(6) . . . . ?
O2 C00S C00U C00X 0.8(6) . . . . ?
O2 C00S C00U C01B 179.9(4) . . . . ?
O2 C00S C00Z C1 -2.1(7) . . . . ?
O2 C00S C00Z C017 -179.3(4) . . . . ?
O1 Al1 O2 C00S 88.9(4) . . . . ?
O1 C00J C00N C2 -4.0(6) . . . . ?
O1 C00J C00N C01D 178.1(4) . . . . ?
O1 C00J C014 C00M 3.2(6) . . . . ?
O1 C00J C014 C01H 179.9(4) . . . . ?
N2 C00L C1 C00Z -95.0(5) . . . . ?
N2 C01A C018 N1 -0.8(5) . . . . ?
N1 C00L C1 C00Z 82.2(5) . . . . ?
C00J C00N C2 N1 -97.5(5) . . . . ?
C00J C00N C01D C01J 2.9(8) . . . . ?
C00L N2 C01A C018 0.9(5) . . . . ?
C00L N1 C2 C00N 91.6(5) . . . . ?
C00L N1 C018 C01A 0.5(5) . . . . ?
C00L C1 C00Z C00S -101.6(5) . . . . ?
C00L C1 C00Z C017 75.7(5) . . . . ?
C00N C00J C014 C00M -174.4(4) . . . . ?
C00N C00J C014 C01H 2.3(6) . . . . ?
C00N C01D C01J C01H 0.7(8) . . . . ?
C00N C01D C01J C02B 170.9(6) . . . . ?
C00N C01D C01J C02C -161.4(12) . . . . ?
C1 C00Z C017 C016 -176.8(4) . . . . ?
C00S C00U C00X C01F 61.6(6) . . . . ?
C00S C00U C00X C01T -60.2(5) . . . . ?
C00S C00U C00X C01V -179.6(4) . . . . ?
C00S C00U C01B C016 -1.8(7) . . . . ?
C00S C00Z C017 C016 0.6(7) . . . . ?
C2 N1 C00L N2 -176.6(4) . . . . ?
C2 N1 C00L C1 5.7(7) . . . . ?
C2 N1 C018 C01A 177.3(4) . . . . ?
C2 C00N C01D C01J -175.2(5) . . . . ?
C00U C00S C00Z C1 174.6(4) . . . . ?
C00U C00S C00Z C017 -2.6(7) . . . . ?
C00U C01B C016 C01K -178.3(4) . . . . ?
C00U C01B C016 C017 -0.1(7) . . . . ?
C00X C00U C01B C016 177.3(4) . . . . ?
C00Z C00S C00U C00X -176.0(4) . . . . ?
C00Z C00S C00U C01B 3.1(6) . . . . ?
C01A N2 C00L N1 -0.6(5) . . . . ?
C01A N2 C00L C1 177.1(4) . . . . ?
C01B C00U C00X C01F -117.5(5) . . . . ?
C01B C00U C00X C01T 120.7(5) . . . . ?
C01B C00U C00X C01V 1.3(6) . . . . ?
C01B C016 C017 C00Z 0.8(7) . . . . ?
C01D C00N C2 N1 80.4(5) . . . . ?
C01D C01J C02B C02E 55.2(11) . . . . ?
C01D C01J C02B C02G 173.1(8) . . . . ?
C01D C01J C02B C02Q -66.4(10) . . . . ?
C01D C01J C02C C02F -131.4(16) . . . . ?
C01D C01J C02C C02R 108.0(19) . . . . ?
C01D C01J C02C C8 -20(3) . . . . ?
C01H C01J C02B C02E -135.4(8) . . . . ?
C01H C01J C02B C02G -17.5(13) . . . . ?
C01H C01J C02B C02Q 103.1(9) . . . . ?
C01H C01J C02C C02F 67(2) . . . . ?
C01H C01J C02C C02R -53(2) . . . . ?
C01H C01J C02C C8 178.9(17) . . . . ?
C01J C01H C014 C00J 1.4(8) . . . . ?
C01J C01H C014 C00M 178.1(5) . . . . ?
C01K C016 C017 C00Z 179.0(5) . . . . ?
C01M C00M C014 C00J 55.5(6) . . . . ?
C01M C00M C014 C01H -121.0(5) . . . . ?
C01N N2 C00L N1 178.0(4) . . . . ?
C01N N2 C00L C1 -4.3(7) . . . . ?
C01N N2 C01A C018 -177.8(4) . . . . ?
C01P C00M C014 C00J 174.4(4) . . . . ?
C01P C00M C014 C01H -2.1(6) . . . . ?
C014 C00J C00N C2 173.6(4) . . . . ?
C014 C00J C00N C01D -4.3(6) . . . . ?
C014 C01H C01J C01D -2.9(8) . . . . ?
C014 C01H C01J C02B -172.7(7) . . . . ?
C014 C01H C01J C02C 159.3(12) . . . . ?
C018 N1 C00L N2 0.1(5) . . . . ?
C018 N1 C00L C1 -177.6(4) . . . . ?
C018 N1 C2 C00N -84.7(5) . . . . ?
C019 C00M C014 C00J -66.3(5) . . . . ?
C019 C00M C014 C01H 117.2(5) . . . . ?
C022 C01K C016 C01B -60.9(6) . . . . ?
C022 C01K C016 C017 121.0(5) . . . . ?
C024 C01K C016 C01B -177.6(5) . . . . ?
C024 C01K C016 C017 4.3(7) . . . . ?
C027 C01K C016 C01B 57.5(7) . . . . ?
C027 C01K C016 C017 -120.6(6) . . . . ?
Br1 Al1 O2 C00S -29.9(5) . . . . ?
Br1 Al1 O1 C00J -170.1(5) . . . . ?
C2A Al1 O2 C00S -147.9(8) . . . . ?
C2A Al1 O1 C00J -59.1(9) . . . . ?
Br2 Al1 O2 C00S -154.0(4) . . . . ?
Br2 Al1 O1 C00J -46.2(5) . . . . ?
C6 Al1 O2 C00S -30.3(9) . . . . ?
C6 Al1 O1 C00J -169.2(10) . . . . ?
Al2 O3 C00W C01L 118.4(5) . . . . ?
Al2 O3 C00W C011 -62.9(7) . . . . ?
Al2 O4 C00O C00V -52.0(7) . . . . ?
Al2 O4 C00O C010 130.9(4) . . . . ?
O3 Al2 O4 C00O 84.8(5) . . . . ?
O3 C00W C01L C01U -179.1(5) . . . . ?
O3 C00W C01L C01Y 4.0(8) . . . . ?
O3 C00W C011 C3 -5.3(7) . . . . ?
O3 C00W C011 C00R 178.7(4) . . . . ?
O4 Al2 O3 C00W 77.2(5) . . . . ?
O4 C00O C00V C4 0.4(7) . . . . ?
O4 C00O C00V C012 179.5(4) . . . . ?
O4 C00O C010 C01C -0.5(7) . . . . ?
O4 C00O C010 C013 179.6(4) . . . . ?
N4 C00I C4 C00V 82.1(5) . . . . ?
N4 C3 C011 C00R 84.7(5) . . . . ?
N4 C3 C011 C00W -91.4(5) . . . . ?
N4 C01I C01S N3 0.5(6) . . . . ?
N3 C00I C4 C00V -98.3(5) . . . . ?
C00I N4 C3 C011 94.8(5) . . . . ?
C00I N4 C01I C01S -0.7(5) . . . . ?
C00I N3 C01S C01I -0.2(6) . . . . ?
C00I C4 C00V C00O -103.5(5) . . . . ?
C00I C4 C00V C012 77.3(5) . . . . ?
C4 C00V C012 C00Y -178.2(4) . . . . ?
C00O C00V C012 C00Y 2.6(7) . . . . ?
C00O C010 C013 C00Y -0.8(7) . . . . ?
C3 N4 C00I N3 -176.9(4) . . . . ?
C3 N4 C00I C4 2.7(7) . . . . ?
C3 N4 C01I C01S 176.9(4) . . . . ?
C00R C01E C01U C01L -3.7(10) . . . . ?
C00R C01E C029 C02H -127.7(8) . . . . ?
C00R C01E C029 C02N 113.1(7) . . . . ?
C00R C01E C029 C02O -4.0(13) . . . . ?
C00R C01E C0 C02I 69.7(17) . . . . ?
C00R C01E C0 C02P -179.6(16) . . . . ?
C00R C01E C0 C7 -53(3) . . . . ?
C00V C00O C010 C01C -177.6(4) . . . . ?
C00V C00O C010 C013 2.5(7) . . . . ?
C00W C01L C01U C01E 1.1(9) . . . . ?
C00W C01L C01Y C02A 175.6(6) . . . . ?
C00W C01L C01Y C021 56.0(7) . . . . ?
C00W C01L C01Y C028 -68.0(7) . . . . ?
C01C C010 C013 C00Y 179.3(4) . . . . ?
C01E C00R C011 C3 -176.3(5) . . . . ?
C01E C00R C011 C00W -0.1(7) . . . . ?
C01G C01C C010 C00O 179.5(4) . . . . ?
C01G C01C C010 C013 -0.6(6) . . . . ?
C01I N4 C00I N3 0.6(5) . . . . ?
C01I N4 C00I C4 -179.8(4) . . . . ?
C01I N4 C3 C011 -82.4(5) . . . . ?
C01L C00W C011 C3 173.4(4) . . . . ?
C01L C00W C011 C00R -2.6(7) . . . . ?
C01O N3 C00I N4 179.8(4) . . . . ?
C01O N3 C00I C4 0.2(7) . . . . ?
C01O N3 C01S C01I 179.8(5) . . . . ?
C01Q C01C C010 C00O 61.2(6) . . . . ?
C01Q C01C C010 C013 -118.9(5) . . . . ?
C01R C01C C010 C00O -59.8(6) . . . . ?
C01R C01C C010 C013 120.1(5) . . . . ?
C01S N3 C00I N4 -0.3(5) . . . . ?
C01S N3 C00I C4 -179.9(4) . . . . ?
C01U C01E C029 C02H 52.9(11) . . . . ?
C01U C01E C029 C02N -66.3(9) . . . . ?
C01U C01E C029 C02O 176.6(9) . . . . ?
C01U C01E C0 C02I -133.4(15) . . . . ?
C01U C01E C0 C02P -23(2) . . . . ?
C01U C01E C0 C7 104(2) . . . . ?
C01U C01L C01Y C02A -1.0(9) . . . . ?
C01U C01L C01Y C021 -120.6(6) . . . . ?
C01U C01L C01Y C028 115.3(6) . . . . ?
C01Y C01L C01U C01E 178.0(6) . . . . ?
C010 C00O C00V C4 177.5(4) . . . . ?
C010 C00O C00V C012 -3.4(7) . . . . ?
C011 C00R C01E C01U 3.1(8) . . . . ?
C011 C00R C01E C029 -176.4(6) . . . . ?
C011 C00R C01E C0 163.4(11) . . . . ?
C011 C00W C01L C01U 2.1(8) . . . . ?
C011 C00W C01L C01Y -174.7(5) . . . . ?
C012 C00Y C013 C010 0.0(7) . . . . ?
C012 C00Y C015 C01X 117.9(5) . . . . ?
C012 C00Y C015 C023 -123.6(5) . . . . ?
C012 C00Y C015 C025 -1.7(7) . . . . ?
C013 C00Y C012 C00V -0.9(7) . . . . ?
C013 C00Y C015 C01X -61.2(6) . . . . ?
C013 C00Y C015 C023 57.3(6) . . . . ?
C013 C00Y C015 C025 179.2(5) . . . . ?
C015 C00Y C012 C00V 180.0(5) . . . . ?
C015 C00Y C013 C010 179.2(4) . . . . ?
C029 C01E C01U C01L 175.8(7) . . . . ?
C0 C01E C01U C01L -159.1(13) . . . . ?
Br3 Al2 O3 C00W -163.2(5) . . . . ?
Br3 Al2 O4 C00O -32.4(5) . . . . ?
C1A Al2 O3 C00W -41.8(11) . . . . ?
C1A Al2 O4 C00O -154.3(12) . . . . ?
Br4 Al2 O3 C00W -39.4(5) . . . . ?
Br4 Al2 O4 C00O -157.2(4) . . . . ?
C5 Al2 O3 C00W -164.1(9) . . . . ?
C5 Al2 O4 C00O -35.5(9) . . . . ?

loop_
_exptl_oxdiff_crystal_face_indexfrac_h
_exptl_oxdiff_crystal_face_indexfrac_k
_exptl_oxdiff_crystal_face_indexfrac_l
_exptl_oxdiff_crystal_face_x
_exptl_oxdiff_crystal_face_y
_exptl_oxdiff_crystal_face_z
-0.9004 -8.2527 6.9580 0.9732 0.0787 -0.2160
1.3498 9.4156 -3.0034 -0.9968 -0.0798 -0.0091
-1.4405 -1.5682 -18.1028 -0.2622 -0.0244 0.9647
2.0936 6.0443 16.8503 -0.2076 -0.0132 -0.9781
-6.7326 -1.0991 0.0953 -0.0775 0.9766 0.2005
6.7073 0.9445 -0.7837 0.0782 -0.9835 -0.1634
0.8867 4.1318 18.2380 -0.0155 0.1497 -0.9886
-0.1096 -4.0018 -18.2344 0.0244 -0.2622 0.9647

loop_
_smtbx_masks_void_nr
_smtbx_masks_void_average_x
_smtbx_masks_void_average_y
_smtbx_masks_void_average_z
_smtbx_masks_void_volume
_smtbx_masks_void_count_electrons
_smtbx_masks_void_content
1 -0.088 -0.620 0.000 662.4 146.3 '4 THF'
2 -0.853 0.035 0.500 664.8 149.4 '4 THF'
